data_7223646
loop_
_publ_author_name
'Yao, Peng-Fei'
'Liu, Han-Fu'
'Huang, Fu-Ping'
'Feng, Fang-lin'
'Qin, Xiao-Huan'
'Huang, Mei-Li'
'Yu, Qing'
'Bian, He-Dong'

_publ_section_title
;
 A family of Zn(ii)/Cd(ii) halide systems incorporating
 5,5&#x2032;-di(pyridin-2-yl)-3,3&#x2032;-bi(1,2,4-triazole)
;
_journal_issue 6
_journal_name_full CrystEngComm
_journal_page_first 938
_journal_paper_doi 10.1039/C5CE02236C
_journal_volume 18
_journal_year 2016
_chemical_formula_moiety '0.5(C28 H16 Cl6 N16 Zn4), C6 N'
_chemical_formula_sum 'C20 H8 Cl3 N9 Zn2'
_chemical_formula_weight 611.44
_chemical_name_systematic
;
 ? 
;
_space_group_crystal_system orthorhombic
_space_group_IT_number 57
_space_group_name_Hall '-P 2c 2b'
_space_group_name_H-M_alt 'P b c m'
_symmetry_space_group_name_Hall '-P 2c 2b'
_symmetry_space_group_name_H-M 'P b c m'
_atom_sites_solution_hydrogens geom
_atom_sites_solution_primary direct
_atom_sites_solution_secondary difmap
_audit_creation_date 2015-09-28
_audit_creation_method
;
  Olex2 1.2-ac2
  (compiled 2012.03.06 svn.r2239, GUI svn.r4109)
;
_audit_update_record
;
2015-11-17 deposited with the CCDC.
2015-12-30 downloaded from the CCDC.
;
_cell_angle_alpha 90.00
_cell_angle_beta 90.00
_cell_angle_gamma 90.00
_cell_formula_units_Z 4
_cell_length_a 8.4810(4)
_cell_length_b 17.5518(5)
_cell_length_c 18.3575(5)
_cell_measurement_reflns_used 3303
_cell_measurement_temperature 293(2)
_cell_measurement_theta_max 28.7900
_cell_measurement_theta_min 2.8830
_cell_volume 2732.64(17)
_computing_cell_refinement
;
CrysAlisPro, Agilent Technologies,
Version 1.171.35.21 (release 20-01-2012 CrysAlis171 .NET)
(compiled Jan 23 2012,18:06:46)
;
_computing_data_collection
;
CrysAlisPro, Agilent Technologies,
Version 1.171.35.21 (release 20-01-2012 CrysAlis171 .NET)
(compiled Jan 23 2012,18:06:46)
;
_computing_data_reduction
;
CrysAlisPro, Agilent Technologies,
Version 1.171.35.21 (release 20-01-2012 CrysAlis171 .NET)
(compiled Jan 23 2012,18:06:46)
;
_computing_molecular_graphics
;
O. V. Dolomanov, L. J. Bourhis, R. J. Gildea, J. A. K. Howard and H. Puschmann,
OLEX2: a complete structure solution, refinement and analysis program.
J. Appl. Cryst. (2009). 42, 339-341.
;
_computing_publication_material
;
O. V. Dolomanov, L. J. Bourhis, R. J. Gildea, J. A. K. Howard and H. Puschmann,
OLEX2: a complete structure solution, refinement and analysis program.
J. Appl. Cryst. (2009). 42, 339-341.
;
_computing_structure_refinement
;
XL, G.M. Sheldrick, Acta Cryst.
(2008). A64, 112-122
;
_computing_structure_solution
;
XS, G.M. Sheldrick, Acta Cryst.
(2008). A64, 112-122
;
_diffrn_ambient_temperature 293(2)
_diffrn_detector_area_resol_mean 15.9784
_diffrn_measured_fraction_theta_full 0.998
_diffrn_measured_fraction_theta_max 0.998
_diffrn_measurement_details
;
  1 omega   -8.00   46.00   0.5000   35.0000
omega____ theta____ kappa____ phi______ frames
    -       18.7397   77.0000  -60.0000 108

  2 omega   -1.00   56.00   0.5000   35.0000
omega____ theta____ kappa____ phi______ frames
    -       18.7397   77.0000    0.0000 114

  3 omega  -11.00   89.00   0.5000   35.0000
omega____ theta____ kappa____ phi______ frames
    -       18.7397   77.0000 -180.0000 200

  4 omega  -20.00   33.00   0.5000   35.0000
omega____ theta____ kappa____ phi______ frames
    -       18.7397  -99.0000 -150.0000 106
;
_diffrn_measurement_device_type 'SuperNova, Single source at offset), Eos'
_diffrn_measurement_method '\w scans'
_diffrn_orient_matrix_UB_11 -0.0590221000
_diffrn_orient_matrix_UB_12 0.0259034000
_diffrn_orient_matrix_UB_13 0.0115430000
_diffrn_orient_matrix_UB_21 0.0370724000
_diffrn_orient_matrix_UB_22 0.0029073000
_diffrn_orient_matrix_UB_23 0.0345176000
_diffrn_orient_matrix_UB_31 0.0462445000
_diffrn_orient_matrix_UB_32 0.0308649000
_diffrn_orient_matrix_UB_33 -0.0129729000
_diffrn_radiation_monochromator mirror
_diffrn_radiation_type 'Mo K\a'
_diffrn_radiation_wavelength 0.7107
_diffrn_reflns_av_R_equivalents 0.0501
_diffrn_reflns_av_unetI/netI 0.0446
_diffrn_reflns_limit_h_max 10
_diffrn_reflns_limit_h_min -10
_diffrn_reflns_limit_k_max 16
_diffrn_reflns_limit_k_min -21
_diffrn_reflns_limit_l_max 22
_diffrn_reflns_limit_l_min -21
_diffrn_reflns_number 13448
_diffrn_reflns_theta_full 26.36
_diffrn_reflns_theta_max 26.36
_diffrn_reflns_theta_min 2.89
_diffrn_source 'SuperNova (Mo) X-ray Source'
_exptl_absorpt_coefficient_mu 2.073
_exptl_absorpt_correction_T_max 1.00000
_exptl_absorpt_correction_T_min 0.72799
_exptl_absorpt_correction_type multi-scan
_exptl_absorpt_process_details
;
CrysAlisPro, Agilent Technologies,
Version 1.171.35.21 (release 20-01-2012 CrysAlis171 .NET)
(compiled Jan 23 2012,18:06:46)
Empirical absorption correction using spherical harmonics,
 implemented in SCALE3 ABSPACK scaling algorithm.
;
_exptl_crystal_colour colourless
_exptl_crystal_density_diffrn 1.486
_exptl_crystal_density_method 'not measured'
_exptl_crystal_description block
_exptl_crystal_F_000 1208
_exptl_crystal_size_max 0.41
_exptl_crystal_size_mid 0.23
_exptl_crystal_size_min 0.12
_refine_diff_density_max 0.816
_refine_diff_density_min -0.271
_refine_diff_density_rms 0.080
_refine_ls_extinction_method none
_refine_ls_goodness_of_fit_ref 1.045
_refine_ls_hydrogen_treatment mixed
_refine_ls_matrix_type full
_refine_ls_number_parameters 179
_refine_ls_number_reflns 2884
_refine_ls_number_restraints 12
_refine_ls_restrained_S_all 1.051
_refine_ls_R_factor_all 0.0945
_refine_ls_R_factor_gt 0.0565
_refine_ls_shift/su_max 0.000
_refine_ls_shift/su_mean 0.000
_refine_ls_structure_factor_coef Fsqd
_refine_ls_weighting_details 'calc w=1/[\s^2^(Fo^2^)+(0.0715P)^2^+1.1176P] where P=(Fo^2^+2Fc^2^)/3'
_refine_ls_weighting_scheme calc
_refine_ls_wR_factor_gt 0.1365
_refine_ls_wR_factor_ref 0.1523
_reflns_number_gt 1841
_reflns_number_total 2884
_reflns_threshold_expression >2sigma(I)
_cod_data_source_file c5ce02236c2.cif
_cod_data_source_block 1030-ypf-156a
_cod_depositor_comments 'Adding full bibliography for 7223645--7223650.cif.'
_cod_original_cell_volume 2732.66(16)
_cod_database_code 7223646
_reflns_odcompleteness_completeness 99.69
_reflns_odcompleteness_iscentric 1
_reflns_odcompleteness_theta 26.32

loop_
_space_group_symop_id
_space_group_symop_operation_xyz
1 'x, y, z'
2 '-x, -y, z+1/2'
3 'x, -y+1/2, -z'
4 '-x, y+1/2, -z+1/2'
5 '-x, -y, -z'
6 'x, y, -z-1/2'
7 '-x, y-1/2, z'
8 'x, -y-1/2, z-1/2'

loop_
_atom_site_label
_atom_site_type_symbol
_atom_site_fract_x
_atom_site_fract_y
_atom_site_fract_z
_atom_site_U_iso_or_equiv
_atom_site_adp_type
_atom_site_occupancy
_atom_site_symmetry_multiplicity
_atom_site_calc_flag
_atom_site_refinement_flags
_atom_site_disorder_assembly
_atom_site_disorder_group
Zn1 Zn 0.42303(11) 0.7500 0.5000 0.0586(3) Uani 1 2 d S . .
Zn2 Zn 0.23846(10) 0.53753(4) 0.2500 0.0532(3) Uani 1 2 d S . .
Cl1 Cl 0.6858(3) 0.7500 0.5000 0.0879(7) Uani 1 2 d S . .
Cl2 Cl -0.0122(3) 0.50394(15) 0.2500 0.1016(8) Uani 1 2 d S . .
Cl3 Cl 0.4061(3) 0.44179(11) 0.2500 0.0699(6) Uani 1 2 d S . .
N1 N 0.3511(5) 0.6271(2) 0.52048(19) 0.0569(11) Uani 1 1 d . . .
N2 N 0.3453(5) 0.7139(2) 0.40188(18) 0.0544(10) Uani 1 1 d . . .
N3 N 0.3532(5) 0.7461(2) 0.3336(2) 0.0563(11) Uani 1 1 d . . .
N4 N 0.2900(4) 0.6213(2) 0.32411(19) 0.0481(10) Uani 1 1 d . . .
C9' C 0.131(2) 0.2742(10) 0.3264(8) 0.109(5) Uani 0.50 1 d P A 2
C1 C 0.3537(7) 0.5873(3) 0.5819(3) 0.0647(15) Uani 1 1 d . . .
H1 H 0.3854 0.6116 0.6244 0.078 Uiso 1 1 calc R . .
C2 C 0.3119(8) 0.5119(3) 0.5856(3) 0.0807(18) Uani 1 1 d . . .
H2 H 0.3150 0.4858 0.6296 0.097 Uiso 1 1 calc R . .
C3 C 0.2655(8) 0.4760(3) 0.5227(3) 0.089(2) Uani 1 1 d . . .
H3 H 0.2378 0.4248 0.5237 0.106 Uiso 1 1 calc R . .
C4 C 0.2600(7) 0.5158(3) 0.4586(3) 0.0756(18) Uani 1 1 d . . .
H4 H 0.2270 0.4922 0.4158 0.091 Uiso 1 1 calc R . .
C5 C 0.3045(6) 0.5916(3) 0.4586(2) 0.0516(12) Uani 1 1 d . . .
C6 C 0.3101(6) 0.6405(2) 0.3944(2) 0.0498(12) Uani 1 1 d . . .
C7 C 0.3197(6) 0.6883(2) 0.2897(2) 0.0470(11) Uani 1 1 d . . .
N5 N 0.1571(8) 0.2996(4) 0.2500 0.0730(18) Uani 1 2 d S . .
C9 C 0.0062(17) 0.2952(9) 0.2966(9) 0.102(5) Uani 0.50 1 d P . 1
C10 C 0.2986(14) 0.2596(6) 0.2870(7) 0.081(4) Uani 0.50 1 d PU . 1
C11 C 0.2674(18) 0.1695(8) 0.2943(8) 0.117(5) Uani 0.50 1 d PU . 1
C8 C 0.0312(9) 0.3316(5) 0.3710(4) 0.113(3) Uani 1 1 d . . .

loop_
_atom_site_aniso_label
_atom_site_aniso_U_11
_atom_site_aniso_U_22
_atom_site_aniso_U_33
_atom_site_aniso_U_23
_atom_site_aniso_U_13
_atom_site_aniso_U_12
Zn1 0.1006(7) 0.0431(5) 0.0321(4) -0.0060(3) 0.000 0.000
Zn2 0.0815(6) 0.0388(4) 0.0394(4) 0.000 0.000 -0.0054(4)
Cl1 0.0963(17) 0.0916(17) 0.0758(14) 0.0099(12) 0.000 0.000
Cl2 0.0818(16) 0.113(2) 0.110(2) 0.000 0.000 -0.0188(16)
Cl3 0.0906(14) 0.0479(10) 0.0712(12) 0.000 0.000 0.0078(10)
N1 0.096(3) 0.042(2) 0.032(2) 0.0004(18) 0.005(2) 0.009(2)
N2 0.101(3) 0.035(2) 0.0279(19) -0.0008(17) -0.001(2) -0.001(2)
N3 0.095(3) 0.037(2) 0.036(2) 0.0009(18) -0.002(2) 0.002(2)
N4 0.076(3) 0.037(2) 0.0309(18) 0.0025(17) 0.0033(18) 0.0017(18)
C9' 0.140(15) 0.116(12) 0.072(9) 0.000(9) 0.004(10) 0.006(11)
C1 0.109(4) 0.050(3) 0.035(3) -0.003(2) 0.002(3) 0.010(3)
C2 0.145(6) 0.053(3) 0.044(3) 0.011(3) 0.015(3) 0.006(4)
C3 0.162(7) 0.046(3) 0.058(4) 0.006(3) 0.009(4) -0.019(4)
C4 0.135(5) 0.048(3) 0.043(3) -0.003(2) 0.005(3) -0.017(3)
C5 0.082(4) 0.040(2) 0.033(2) -0.002(2) 0.003(2) 0.000(2)
C6 0.076(3) 0.037(2) 0.037(2) -0.004(2) 0.002(2) 0.002(2)
C7 0.067(3) 0.038(2) 0.036(2) -0.001(2) -0.002(2) 0.004(2)
N5 0.064(4) 0.063(4) 0.091(5) 0.000 0.000 0.000(3)
C9 0.062(8) 0.125(12) 0.120(12) 0.018(10) 0.012(9) -0.004(8)
C10 0.075(6) 0.063(6) 0.107(7) 0.017(5) -0.019(6) -0.001(5)
C11 0.121(8) 0.081(7) 0.147(9) 0.020(7) -0.023(7) -0.011(6)
C8 0.114(6) 0.143(7) 0.084(5) -0.007(5) 0.009(5) 0.022(5)

loop_
_atom_type_symbol
_atom_type_description
_atom_type_scat_dispersion_real
_atom_type_scat_dispersion_imag
_atom_type_scat_source
C C 0.0033 0.0016 'International Tables Vol C Tables 4.2.6.8 and 6.1.1.4'
H H 0.0000 0.0000 'International Tables Vol C Tables 4.2.6.8 and 6.1.1.4'
Cl Cl 0.1484 0.1585 'International Tables Vol C Tables 4.2.6.8 and 6.1.1.4'
N N 0.0061 0.0033 'International Tables Vol C Tables 4.2.6.8 and 6.1.1.4'
Zn Zn 0.2839 1.4301 'International Tables Vol C Tables 4.2.6.8 and 6.1.1.4'

loop_
_geom_angle_atom_site_label_1
_geom_angle_atom_site_label_2
_geom_angle_atom_site_label_3
_geom_angle
_geom_angle_site_symmetry_1
_geom_angle_site_symmetry_3
Cl1 Zn1 N1 105.58(12) . 3_566
Cl1 Zn1 N1 105.58(11) . .
N1 Zn1 N1 148.8(2) 3_566 .
N2 Zn1 Cl1 109.04(13) 3_566 .
N2 Zn1 Cl1 109.04(13) . .
N2 Zn1 N1 93.59(14) 3_566 .
N2 Zn1 N1 93.59(14) . 3_566
N2 Zn1 N1 76.24(14) . .
N2 Zn1 N1 76.24(14) 3_566 3_566
N2 Zn1 N2 141.9(3) 3_566 .
Cl3 Zn2 Cl2 114.74(9) . .
N4 Zn2 Cl2 113.41(12) . .
N4 Zn2 Cl2 113.41(12) 6_556 .
N4 Zn2 Cl3 114.17(12) . .
N4 Zn2 Cl3 114.17(12) 6_556 .
N4 Zn2 N4 83.16(19) . 6_556
C1 N1 Zn1 129.5(3) . .
C1 N1 C5 118.3(4) . .
C5 N1 Zn1 112.1(3) . .
N3 N2 Zn1 131.8(3) . .
C6 N2 Zn1 118.0(3) . .
C6 N2 N3 108.4(3) . .
C7 N3 N2 103.2(3) . .
C6 N4 Zn2 147.6(3) . .
C6 N4 C7 101.9(4) . .
C7 N4 Zn2 110.6(3) . .
N5 C9' C8 112.7(11) . .
N1 C1 H1 118.4 . .
N1 C1 C2 123.1(5) . .
C2 C1 H1 118.4 . .
C1 C2 H2 120.8 . .
C1 C2 C3 118.4(5) . .
C3 C2 H2 120.8 . .
C2 C3 H3 120.0 . .
C4 C3 C2 119.9(5) . .
C4 C3 H3 120.0 . .
C3 C4 H4 120.6 . .
C3 C4 C5 118.7(5) . .
C5 C4 H4 120.6 . .
N1 C5 C4 121.5(4) . .
N1 C5 C6 113.4(4) . .
C4 C5 C6 125.1(4) . .
N2 C6 N4 111.7(4) . .
N2 C6 C5 119.7(4) . .
N4 C6 C5 128.5(4) . .
N3 C7 N4 114.8(4) . .
N3 C7 C7 127.4(2) . 6_556
N4 C7 C7 117.7(2) . 6_556
C9' N5 C9' 141.0(14) 6_556 .
C9' N5 C9 112.6(11) . 6_556
C9' N5 C9 48.6(8) 6_556 6_556
C9' N5 C9 48.6(8) . .
C9' N5 C9 112.6(11) 6_556 .
C9' N5 C10 64.3(8) . .
C9' N5 C10 113.2(10) 6_556 .
C9' N5 C10 113.2(10) . 6_556
C9' N5 C10 64.3(8) 6_556 6_556
C9 N5 C9 67.4(13) 6_556 .
C9 N5 C10 112.2(8) . .
C9 N5 C10 149.9(9) 6_556 .
C9 N5 C10 149.9(9) . 6_556
C9 N5 C10 112.2(8) 6_556 6_556
C10 N5 C10 52.0(10) . 6_556
N5 C9 C9 56.3(6) . 6_556
C8 C9 N5 111.2(10) . .
C8 C9 C9 153.8(7) . 6_556
N5 C10 C11 110.8(9) . .
C10 C10 N5 64.0(5) 6_556 .
C10 C10 C11 94.8(8) 6_556 .
C10 C11 C11 85.2(8) . 6_556
C9 C8 C9' 47.9(7) . .

loop_
_geom_bond_atom_site_label_1
_geom_bond_atom_site_label_2
_geom_bond_distance
_geom_bond_site_symmetry_2
Zn1 Cl1 2.228(3) .
Zn1 N1 2.273(4) .
Zn1 N1 2.273(4) 3_566
Zn1 N2 2.020(4) .
Zn1 N2 2.020(4) 3_566
Zn2 Cl2 2.207(2) .
Zn2 Cl3 2.201(2) .
Zn2 N4 2.050(4) .
Zn2 N4 2.050(4) 6_556
N1 C1 1.327(6) .
N1 C5 1.355(5) .
N2 N3 1.377(5) .
N2 C6 1.329(5) .
N3 C7 1.327(5) .
N4 C6 1.345(5) .
N4 C7 1.359(5) .
C9' N5 1.489(15) .
C9' C8 1.548(17) .
C1 H1 0.9300 .
C1 C2 1.370(7) .
C2 H2 0.9300 .
C2 C3 1.373(8) .
C3 H3 0.9300 .
C3 C4 1.370(7) .
C4 H4 0.9300 .
C4 C5 1.384(6) .
C5 C6 1.458(6) .
C7 C7 1.456(8) 6_556
N5 C9' 1.489(15) 6_556
N5 C9 1.541(14) 6_556
N5 C9 1.541(14) .
N5 C10 1.547(12) .
N5 C10 1.547(12) 6_556
C9 C9 1.71(3) 6_556
C9 C8 1.523(17) .
C10 C10 1.36(3) 6_556
C10 C11 1.609(16) .
C11 C11 1.63(3) 6_556

loop_
_geom_torsion_atom_site_label_1
_geom_torsion_atom_site_label_2
_geom_torsion_atom_site_label_3
_geom_torsion_atom_site_label_4
_geom_torsion
_geom_torsion_site_symmetry_1
_geom_torsion_site_symmetry_4
Zn1 N1 C1 C2 -177.4(5) . .
Zn1 N1 C5 C4 178.2(4) . .
Zn1 N1 C5 C6 -0.6(5) . .
Zn1 N2 N3 C7 164.6(4) . .
Zn1 N2 C6 N4 -167.9(3) . .
Zn1 N2 C6 C5 9.5(6) . .
Zn2 N4 C6 N2 -179.6(4) . .
Zn2 N4 C6 C5 3.3(10) . .
Zn2 N4 C7 N3 179.5(3) . .
Zn2 N4 C7 C7 -3.6(3) . 6_556
Cl1 Zn1 N1 C1 75.4(5) . .
Cl1 Zn1 N1 C5 -102.3(3) . .
Cl1 Zn1 N2 N3 -67.8(5) . .
Cl1 Zn1 N2 C6 94.9(4) . .
Cl2 Zn2 N4 C6 72.7(6) . .
Cl2 Zn2 N4 C7 -108.3(3) . .
Cl3 Zn2 N4 C6 -61.2(6) . .
Cl3 Zn2 N4 C7 117.7(3) . .
N1 Zn1 N1 C1 -104.6(5) 3_566 .
N1 Zn1 N1 C5 77.7(3) 3_566 .
N1 Zn1 N2 N3 -169.8(5) . .
N1 Zn1 N2 N3 40.1(5) 3_566 .
N1 Zn1 N2 C6 -7.1(4) . .
N1 Zn1 N2 C6 -157.2(4) 3_566 .
N1 C1 C2 C3 0.1(10) . .
N1 C5 C6 N2 -5.5(7) . .
N1 C5 C6 N4 171.5(5) . .
N2 Zn1 N1 C1 -35.5(5) 3_566 .
N2 Zn1 N1 C1 -178.3(5) . .
N2 Zn1 N1 C5 4.0(4) . .
N2 Zn1 N1 C5 146.8(4) 3_566 .
N2 Zn1 N2 N3 112.2(5) 3_566 .
N2 Zn1 N2 C6 -85.1(4) 3_566 .
N2 N3 C7 N4 0.3(6) . .
N2 N3 C7 C7 -176.2(2) . 6_556
N3 N2 C6 N4 -1.4(6) . .
N3 N2 C6 C5 176.0(4) . .
N4 Zn2 N4 C6 -174.7(5) 6_556 .
N4 Zn2 N4 C7 4.3(4) 6_556 .
C9' N5 C9 C9 -18.3(8) 6_556 6_556
C9' N5 C9 C9 -157.3(10) . 6_556
C9' N5 C9 C8 -172.2(10) 6_556 .
C9' N5 C9 C8 48.8(12) . .
C9' N5 C10 C10 21.3(8) 6_556 6_556
C9' N5 C10 C10 158.3(8) . 6_556
C9' N5 C10 C11 73.2(12) . .
C9' N5 C10 C11 -63.8(14) 6_556 .
C1 N1 C5 C4 0.2(8) . .
C1 N1 C5 C6 -178.6(5) . .
C1 C2 C3 C4 -0.8(11) . .
C2 C3 C4 C5 1.1(10) . .
C3 C4 C5 N1 -0.8(9) . .
C3 C4 C5 C6 177.8(6) . .
C4 C5 C6 N2 175.8(5) . .
C4 C5 C6 N4 -7.3(9) . .
C5 N1 C1 C2 0.1(9) . .
C6 N2 N3 C7 0.6(6) . .
C6 N4 C7 N3 -1.0(6) . .
C6 N4 C7 C7 175.8(3) . 6_556
C7 N4 C6 N2 1.4(6) . .
C7 N4 C6 C5 -175.7(5) . .
N5 C9' C8 C9 49.9(11) . .
N5 C9 C8 C9' -47.0(11) . .
N5 C10 C11 C11 64.0(7) . 6_556
C9 N5 C9 C8 -153.9(7) 6_556 .
C9 N5 C10 C10 150.0(9) . 6_556
C9 N5 C10 C10 67.1(16) 6_556 6_556
C9 N5 C10 C11 65.0(13) . .
C9 N5 C10 C11 -18(2) 6_556 .
C9 C9 C8 C9' -102.9(17) 6_556 .
C10 N5 C9 C9 -95.7(17) 6_556 6_556
C10 N5 C9 C9 -147.3(9) . 6_556
C10 N5 C9 C8 58.8(13) . .
C10 N5 C9 C8 110.5(16) 6_556 .
C10 N5 C10 C11 -85.1(10) 6_556 .
C10 C10 C11 C11 0.000(2) 6_556 6_556
C8 C9' N5 C9' -122.4(18) . 6_556
C8 C9' N5 C9 -48.4(12) . .
C8 C9' N5 C9 -71.1(13) . 6_556
C8 C9' N5 C10 160.3(10) . 6_556
C8 C9' N5 C10 141.8(15) . .
